data_7060680
loop_
_publ_author_name
'\,Ci\,cek, Metin'
'G\"urb\"uz, Nevin'
'\"Ozdemir, Nam\?ik'
'\"Ozdemir, \.Ismail'
'\.Ispir, Esin'

_publ_section_title
;
 Half-sandwich Ru(ii) arene complexes bearing benzimidazole ligands for
 the N-alkylation reaction of aniline with alcohols in a solvent-free
 medium
;
_journal_issue 25
_journal_name_full 'New Journal of Chemistry'
_journal_page_first 11075
_journal_page_last 11085
_journal_paper_doi 10.1039/D1NJ01539G
_journal_volume 45
_journal_year 2021
_chemical_formula_moiety 'C32 H34 Cl2 N2 Ru'
_chemical_formula_sum 'C32 H34 Cl2 N2 Ru'
_chemical_formula_weight 618.58
_space_group_crystal_system monoclinic
_space_group_IT_number 14
_space_group_name_Hall '-P 2ybc'
_space_group_name_H-M_alt 'P 1 21/c 1'
_atom_sites_solution_hydrogens geom
_atom_sites_solution_primary direct
_atom_sites_solution_secondary difmap
_audit_creation_method SHELXL-2018/3
_audit_update_record
;
2021-02-05 deposited with the CCDC.	2021-05-11 downloaded from the CCDC.
;
_cell_angle_alpha 90
_cell_angle_beta 107.046(4)
_cell_angle_gamma 90
_cell_formula_units_Z 4
_cell_length_a 13.5366(7)
_cell_length_b 13.6516(7)
_cell_length_c 16.3238(9)
_cell_measurement_reflns_used 22078
_cell_measurement_temperature 296(2)
_cell_measurement_theta_max 28.10
_cell_measurement_theta_min 2.17
_cell_volume 2884.1(3)
_computing_cell_refinement X-AREA
_computing_data_collection 'X-AREA (Stoe & Cie, 2002)'
_computing_data_reduction 'X-RED32 (Stoe & Cie, 2002)'
_computing_molecular_graphics 'OLEX2 (Dolomanov et al., 2009)'
_computing_publication_material 'OLEX2 (Dolomanov et al., 2009) and PLATON (Spek, 2009)'
_computing_structure_refinement 'SHELXL-2018/3 (Sheldrick, 2015)'
_computing_structure_solution 'SHELXT-2018/2 (Sheldrick, 2015)'
_diffrn_ambient_temperature 296(2)
_diffrn_detector_area_resol_mean 6.67
_diffrn_measured_fraction_theta_full 0.998
_diffrn_measured_fraction_theta_max 0.994
_diffrn_measurement_device_type 'STOE IPDS 2'
_diffrn_measurement_method '\w scans'
_diffrn_radiation_collimation '0.8 mm diameter, multiple pinhole'
_diffrn_radiation_monochromator 'plane graphite'
_diffrn_radiation_type MoK\a
_diffrn_radiation_wavelength 0.71073
_diffrn_reflns_av_R_equivalents 0.0520
_diffrn_reflns_av_unetI/netI 0.0543
_diffrn_reflns_Laue_measured_fraction_full 0.998
_diffrn_reflns_Laue_measured_fraction_max 0.994
_diffrn_reflns_limit_h_max 17
_diffrn_reflns_limit_h_min -15
_diffrn_reflns_limit_k_max 17
_diffrn_reflns_limit_k_min -17
_diffrn_reflns_limit_l_max 20
_diffrn_reflns_limit_l_min -21
_diffrn_reflns_number 19730
_diffrn_reflns_point_group_measured_fraction_full 0.998
_diffrn_reflns_point_group_measured_fraction_max 0.994
_diffrn_reflns_theta_full 25.242
_diffrn_reflns_theta_max 27.765
_diffrn_reflns_theta_min 2.168
_diffrn_source 'sealed X-ray tube, 12 x 0.4 mm long-fine focus'
_exptl_absorpt_coefficient_mu 0.752
_exptl_absorpt_correction_T_max 0.9017
_exptl_absorpt_correction_T_min 0.7107
_exptl_absorpt_correction_type integration
_exptl_absorpt_process_details 'X-RED32 (Stoe & Cie, 2002)'
_exptl_crystal_colour brown
_exptl_crystal_density_diffrn 1.425
_exptl_crystal_description prism
_exptl_crystal_F_000 1272
_exptl_crystal_size_max 0.520
_exptl_crystal_size_mid 0.470
_exptl_crystal_size_min 0.130
_refine_diff_density_max 0.647
_refine_diff_density_min -0.657
_refine_diff_density_rms 0.063
_refine_ls_extinction_method none
_refine_ls_goodness_of_fit_ref 0.931
_refine_ls_hydrogen_treatment constr
_refine_ls_matrix_type full
_refine_ls_number_parameters 339
_refine_ls_number_reflns 6761
_refine_ls_number_restraints 0
_refine_ls_restrained_S_all 0.931
_refine_ls_R_factor_all 0.0602
_refine_ls_R_factor_gt 0.0357
_refine_ls_shift/su_max 0.002
_refine_ls_shift/su_mean 0.000
_refine_ls_structure_factor_coef Fsqd
_refine_ls_weighting_details 'w=1/[\s^2^(Fo^2^)+(0.0349P)^2^] where P=(Fo^2^+2Fc^2^)/3'
_refine_ls_weighting_scheme calc
_refine_ls_wR_factor_gt 0.0683
_refine_ls_wR_factor_ref 0.0735
_reflns_Friedel_coverage 0.000
_reflns_number_gt 4987
_reflns_number_total 6761
_reflns_threshold_expression 'I > 2\s(I)'
_cod_data_source_file d1nj01539g2.cif
_cod_data_source_block namiko221
_cod_depositor_comments 'Adding full bibliography for 7060679--7060683.cif.'
_cod_original_sg_symbol_H-M 'P 21/c'
_cod_database_code 7060680
_shelx_shelxl_version_number 2018/3
_shelx_space_group_comment
;
The symmetry employed for this shelxl refinement is uniquely defined
by the following loop, which should always be used as a source of
symmetry information in preference to the above space-group names.
They are only intended as comments.
;
_shelx_estimated_absorpt_t_min 0.696
_shelx_estimated_absorpt_t_max 0.909

loop_
_space_group_symop_operation_xyz
'x, y, z'
'-x, y+1/2, -z+1/2'
'-x, -y, -z'
'x, -y-1/2, z-1/2'

loop_
_atom_site_label
_atom_site_type_symbol
_atom_site_fract_x
_atom_site_fract_y
_atom_site_fract_z
_atom_site_U_iso_or_equiv
_atom_site_adp_type
_atom_site_occupancy
_atom_site_site_symmetry_order
_atom_site_calc_flag
_atom_site_refinement_flags_posn
_atom_site_refinement_flags_adp
_atom_site_refinement_flags_occupancy
_atom_site_disorder_assembly
_atom_site_disorder_group
Ru1 Ru 0.60337(2) 0.73640(2) 0.78266(2) 0.03100(6) Uani 1 1 d . . . . .
Cl1 Cl 0.58512(6) 0.69133(6) 0.92143(4) 0.05041(17) Uani 1 1 d . . . . .
Cl2 Cl 0.64255(6) 0.56670(5) 0.76255(5) 0.04838(17) Uani 1 1 d . . . . .
N1 N 0.44578(16) 0.69165(15) 0.73066(13) 0.0337(4) Uani 1 1 d . . . . .
N2 N 0.28273(16) 0.65371(15) 0.72133(13) 0.0364(5) Uani 1 1 d . . . . .
C1 C 0.3751(2) 0.68860(18) 0.77097(16) 0.0353(5) Uani 1 1 d . . . . .
H1 H 0.386853 0.708237 0.827575 0.042 Uiso 1 1 calc R U . . .
C2 C 0.3977(2) 0.65522(17) 0.64808(16) 0.0333(5) Uani 1 1 d . . . . .
C3 C 0.4352(2) 0.64002(18) 0.57817(17) 0.0393(6) Uani 1 1 d . . . . .
H3 H 0.502983 0.656224 0.581526 0.047 Uiso 1 1 calc R U . . .
C4 C 0.3697(2) 0.60017(19) 0.50305(16) 0.0415(6) Uani 1 1 d . . . . .
C5 C 0.4099(3) 0.5847(2) 0.42689(19) 0.0580(8) Uani 1 1 d . . . . .
H5A H 0.478878 0.610038 0.439655 0.087 Uiso 1 1 calc R U . . .
H5B H 0.366035 0.618254 0.377993 0.087 Uiso 1 1 calc R U . . .
H5C H 0.410258 0.515932 0.414648 0.087 Uiso 1 1 calc R U . . .
C6 C 0.2667(2) 0.57469(19) 0.49857(17) 0.0418(6) Uani 1 1 d . . . . .
C7 C 0.1959(3) 0.5261(3) 0.4186(2) 0.0642(9) Uani 1 1 d . . . . .
H7A H 0.228434 0.467979 0.405674 0.096 Uiso 1 1 calc R U . . .
H7B H 0.183025 0.570679 0.371181 0.096 Uiso 1 1 calc R U . . .
H7C H 0.131646 0.508906 0.428654 0.096 Uiso 1 1 calc R U . . .
C8 C 0.2285(2) 0.59242(18) 0.56728(16) 0.0390(6) Uani 1 1 d . . . . .
H8 H 0.160320 0.578002 0.564022 0.047 Uiso 1 1 calc R U . . .
C9 C 0.2959(2) 0.63270(17) 0.64168(15) 0.0334(5) Uani 1 1 d . . . . .
C10 C 0.1838(2) 0.6494(2) 0.74110(17) 0.0389(6) Uani 1 1 d . . . . .
H10 H 0.145289 0.594318 0.708291 0.047 Uiso 1 1 calc R U . . .
C11 C 0.1190(2) 0.7410(2) 0.70958(16) 0.0448(6) Uani 1 1 d . . . . .
C12 C 0.1636(3) 0.8326(2) 0.7083(2) 0.0527(7) Uani 1 1 d . . . . .
H12 H 0.235230 0.838450 0.726280 0.063 Uiso 1 1 calc R U . . .
C13 C 0.1039(3) 0.9151(3) 0.6808(2) 0.0659(9) Uani 1 1 d . . . . .
H13 H 0.135679 0.975477 0.680822 0.079 Uiso 1 1 calc R U . . .
C14 C -0.0004(3) 0.9086(3) 0.6538(3) 0.0785(12) Uani 1 1 d . . . . .
H14 H -0.040086 0.964607 0.636488 0.094 Uiso 1 1 calc R U . . .
C15 C -0.0478(3) 0.8185(4) 0.6519(3) 0.0878(13) Uani 1 1 d . . . . .
H15 H -0.119435 0.813802 0.631698 0.105 Uiso 1 1 calc R U . . .
C16 C 0.0124(3) 0.7332(3) 0.6806(2) 0.0685(10) Uani 1 1 d . . . . .
H16 H -0.019462 0.672662 0.679890 0.082 Uiso 1 1 calc R U . . .
C17 C 0.2015(2) 0.62478(18) 0.83557(16) 0.0362(6) Uani 1 1 d . . . . .
C18 C 0.1697(3) 0.6837(2) 0.89160(18) 0.0501(7) Uani 1 1 d . . . . .
H18 H 0.137653 0.743214 0.872623 0.060 Uiso 1 1 calc R U . . .
C19 C 0.1850(3) 0.6552(2) 0.9762(2) 0.0604(9) Uani 1 1 d . . . . .
H19 H 0.162607 0.695495 1.013105 0.072 Uiso 1 1 calc R U . . .
C20 C 0.2327(3) 0.5683(3) 1.0054(2) 0.0570(8) Uani 1 1 d . . . . .
H20 H 0.242593 0.549287 1.061991 0.068 Uiso 1 1 calc R U . . .
C21 C 0.2661(3) 0.5091(2) 0.9505(2) 0.0638(9) Uani 1 1 d . . . . .
H21 H 0.299394 0.450307 0.970147 0.077 Uiso 1 1 calc R U . . .
C22 C 0.2502(3) 0.5369(2) 0.8667(2) 0.0556(8) Uani 1 1 d . . . . .
H22 H 0.272491 0.496070 0.830025 0.067 Uiso 1 1 calc R U . . .
C23 C 0.4863(3) 0.8910(2) 0.6181(2) 0.0595(8) Uani 1 1 d . . . . .
H23A H 0.424957 0.888412 0.636098 0.089 Uiso 1 1 calc R U . . .
H23B H 0.479687 0.846474 0.571236 0.089 Uiso 1 1 calc R U . . .
H23C H 0.495782 0.956342 0.599999 0.089 Uiso 1 1 calc R U . . .
C24 C 0.5785(2) 0.86225(19) 0.69181(18) 0.0429(6) Uani 1 1 d . . . . .
C25 C 0.5873(2) 0.89698(18) 0.77561(19) 0.0449(7) Uani 1 1 d . . . . .
H25 H 0.536546 0.937523 0.785076 0.054 Uiso 1 1 calc R U . . .
C26 C 0.6733(2) 0.86981(18) 0.8445(2) 0.0461(7) Uani 1 1 d . . . . .
H26 H 0.677884 0.893043 0.899056 0.055 Uiso 1 1 calc R U . . .
C27 C 0.7531(2) 0.8084(2) 0.83374(18) 0.0435(6) Uani 1 1 d . . . . .
C28 C 0.7414(2) 0.7733(2) 0.74962(19) 0.0441(6) Uani 1 1 d . . . . .
H28 H 0.791402 0.731594 0.740287 0.053 Uiso 1 1 calc R U . . .
C29 C 0.6558(2) 0.7999(2) 0.67931(18) 0.0430(6) Uani 1 1 d . . . . .
H29 H 0.650658 0.776098 0.624823 0.052 Uiso 1 1 calc R U . . .
C30 C 0.8439(2) 0.7802(2) 0.9101(2) 0.0592(8) Uani 1 1 d . . . . .
H30 H 0.821817 0.787122 0.961818 0.071 Uiso 1 1 calc R U . . .
C31 C 0.8808(3) 0.6758(3) 0.9071(3) 0.0818(12) Uani 1 1 d . . . . .
H31A H 0.823578 0.631687 0.899438 0.123 Uiso 1 1 calc R U . . .
H31B H 0.932682 0.660797 0.959840 0.123 Uiso 1 1 calc R U . . .
H31C H 0.909519 0.668787 0.860183 0.123 Uiso 1 1 calc R U . . .
C32 C 0.9331(3) 0.8519(3) 0.9174(3) 0.0933(15) Uani 1 1 d . . . . .
H32A H 0.956065 0.846926 0.867180 0.140 Uiso 1 1 calc R U . . .
H32B H 0.989197 0.836249 0.967176 0.140 Uiso 1 1 calc R U . . .
H32C H 0.909940 0.917515 0.922305 0.140 Uiso 1 1 calc R U . . .

loop_
_atom_site_aniso_label
_atom_site_aniso_U_11
_atom_site_aniso_U_22
_atom_site_aniso_U_33
_atom_site_aniso_U_23
_atom_site_aniso_U_13
_atom_site_aniso_U_12
Ru1 0.02692(10) 0.03021(9) 0.03562(10) -0.00133(9) 0.00876(7) -0.00148(9)
Cl1 0.0485(4) 0.0628(4) 0.0387(4) 0.0071(3) 0.0109(3) 0.0007(3)
Cl2 0.0445(4) 0.0341(3) 0.0640(4) -0.0070(3) 0.0120(3) 0.0011(3)
N1 0.0295(11) 0.0354(10) 0.0368(11) -0.0034(9) 0.0104(9) -0.0017(9)
N2 0.0279(11) 0.0422(11) 0.0397(12) -0.0050(9) 0.0106(9) -0.0013(9)
C1 0.0319(13) 0.0390(13) 0.0340(13) -0.0035(10) 0.0079(11) -0.0009(11)
C2 0.0328(14) 0.0308(12) 0.0358(13) -0.0014(10) 0.0095(11) -0.0001(10)
C3 0.0350(15) 0.0395(14) 0.0448(15) -0.0022(11) 0.0137(12) 0.0004(11)
C4 0.0509(18) 0.0393(14) 0.0351(14) 0.0005(11) 0.0139(12) 0.0040(12)
C5 0.067(2) 0.067(2) 0.0438(17) -0.0058(14) 0.0222(16) 0.0014(17)
C6 0.0478(17) 0.0358(14) 0.0366(14) -0.0009(10) 0.0042(12) 0.0013(12)
C7 0.068(2) 0.070(2) 0.0457(18) -0.0125(15) 0.0035(16) -0.0072(18)
C8 0.0346(14) 0.0373(13) 0.0404(14) 0.0015(11) 0.0039(11) -0.0021(11)
C9 0.0337(14) 0.0312(12) 0.0349(13) -0.0015(10) 0.0093(11) 0.0008(10)
C10 0.0294(14) 0.0473(15) 0.0405(14) -0.0042(11) 0.0110(12) -0.0058(11)
C11 0.0325(13) 0.0674(18) 0.0351(13) 0.0058(13) 0.0112(11) 0.0063(14)
C12 0.0452(18) 0.0577(18) 0.0517(18) 0.0045(14) 0.0089(15) 0.0036(15)
C13 0.073(3) 0.063(2) 0.062(2) 0.0170(16) 0.0189(19) 0.0162(19)
C14 0.066(3) 0.093(3) 0.082(3) 0.035(2) 0.029(2) 0.029(2)
C15 0.039(2) 0.130(4) 0.091(3) 0.036(3) 0.014(2) 0.030(2)
C16 0.0365(17) 0.092(3) 0.076(2) 0.024(2) 0.0154(16) 0.0028(18)
C17 0.0284(13) 0.0381(13) 0.0429(14) 0.0014(11) 0.0118(11) -0.0039(11)
C18 0.061(2) 0.0436(16) 0.0465(16) 0.0049(12) 0.0176(15) 0.0104(14)
C19 0.076(3) 0.0609(19) 0.0469(18) -0.0026(14) 0.0225(17) 0.0050(17)
C20 0.0500(19) 0.070(2) 0.0456(17) 0.0147(15) 0.0058(15) -0.0096(16)
C21 0.057(2) 0.0563(19) 0.075(2) 0.0223(17) 0.0146(18) 0.0109(16)
C22 0.059(2) 0.0479(16) 0.066(2) 0.0050(15) 0.0292(17) 0.0147(15)
C23 0.057(2) 0.0529(18) 0.063(2) 0.0137(15) 0.0075(17) 0.0105(15)
C24 0.0402(16) 0.0364(14) 0.0509(16) 0.0094(12) 0.0115(13) -0.0023(12)
C25 0.0435(17) 0.0269(12) 0.0638(18) -0.0001(12) 0.0151(15) 0.0024(11)
C26 0.0445(17) 0.0325(13) 0.0571(17) -0.0103(12) 0.0084(14) -0.0076(12)
C27 0.0325(14) 0.0395(14) 0.0542(17) -0.0008(12) 0.0060(13) -0.0105(12)
C28 0.0327(14) 0.0425(14) 0.0617(17) 0.0006(13) 0.0211(13) -0.0033(12)
C29 0.0419(16) 0.0442(14) 0.0470(15) 0.0041(12) 0.0196(13) -0.0065(12)
C30 0.0372(16) 0.064(2) 0.0647(19) -0.0095(16) -0.0028(14) -0.0014(15)
C31 0.065(3) 0.064(2) 0.090(3) 0.0106(19) -0.019(2) 0.0032(19)
C32 0.046(2) 0.064(2) 0.144(4) -0.020(2) -0.012(2) -0.0085(18)

loop_
_atom_type_symbol
_atom_type_description
_atom_type_scat_dispersion_real
_atom_type_scat_dispersion_imag
_atom_type_scat_source
C C 0.0033 0.0016 'International Tables Vol C Tables 4.2.6.8 and 6.1.1.4'
H H 0.0000 0.0000 'International Tables Vol C Tables 4.2.6.8 and 6.1.1.4'
Cl Cl 0.1484 0.1585 'International Tables Vol C Tables 4.2.6.8 and 6.1.1.4'
N N 0.0061 0.0033 'International Tables Vol C Tables 4.2.6.8 and 6.1.1.4'
Ru Ru -1.2594 0.8363 'International Tables Vol C Tables 4.2.6.8 and 6.1.1.4'

loop_
_geom_angle_atom_site_label_1
_geom_angle_atom_site_label_2
_geom_angle_atom_site_label_3
_geom_angle
_geom_angle_site_symmetry_1
_geom_angle_site_symmetry_3
_geom_angle_publ_flag
N1 Ru1 C28 143.64(9) . . ?
N1 Ru1 C26 132.44(10) . . ?
C28 Ru1 C26 68.04(11) . . ?
N1 Ru1 C27 169.83(9) . . ?
C28 Ru1 C27 38.17(11) . . ?
C26 Ru1 C27 38.07(11) . . ?
N1 Ru1 C29 108.51(9) . . ?
C28 Ru1 C29 38.12(11) . . ?
C26 Ru1 C29 80.21(11) . . ?
C27 Ru1 C29 69.05(11) . . ?
N1 Ru1 C25 101.05(9) . . ?
C28 Ru1 C25 80.42(11) . . ?
C26 Ru1 C25 37.71(10) . . ?
C27 Ru1 C25 68.82(11) . . ?
C29 Ru1 C25 67.38(11) . . ?
N1 Ru1 C24 91.00(9) . . ?
C28 Ru1 C24 68.03(11) . . ?
C26 Ru1 C24 67.76(11) . . ?
C27 Ru1 C24 81.35(10) . . ?
C29 Ru1 C24 37.17(10) . . ?
C25 Ru1 C24 37.34(10) . . ?
N1 Ru1 Cl2 84.59(6) . . ?
C28 Ru1 Cl2 87.08(8) . . ?
C26 Ru1 Cl2 141.84(8) . . ?
C27 Ru1 Cl2 105.45(8) . . ?
C29 Ru1 Cl2 98.09(8) . . ?
C25 Ru1 Cl2 165.40(8) . . ?
C24 Ru1 Cl2 130.06(8) . . ?
N1 Ru1 Cl1 86.31(6) . . ?
C28 Ru1 Cl1 128.79(8) . . ?
C26 Ru1 Cl1 85.89(9) . . ?
C27 Ru1 Cl1 95.43(8) . . ?
C29 Ru1 Cl1 164.27(8) . . ?
C25 Ru1 Cl1 105.39(8) . . ?
C24 Ru1 Cl1 141.14(8) . . ?
Cl2 Ru1 Cl1 88.30(3) . . ?
C1 N1 C2 105.6(2) . . ?
C1 N1 Ru1 126.80(17) . . ?
C2 N1 Ru1 127.53(16) . . ?
C1 N2 C9 106.3(2) . . ?
C1 N2 C10 128.4(2) . . ?
C9 N2 C10 124.9(2) . . ?
N1 C1 N2 113.0(2) . . ?
N1 C1 H1 123.5 . . ?
N2 C1 H1 123.5 . . ?
C9 C2 C3 119.9(2) . . ?
C9 C2 N1 108.8(2) . . ?
C3 C2 N1 131.4(2) . . ?
C2 C3 C4 119.2(3) . . ?
C2 C3 H3 120.4 . . ?
C4 C3 H3 120.4 . . ?
C3 C4 C6 120.2(2) . . ?
C3 C4 C5 119.2(3) . . ?
C6 C4 C5 120.6(3) . . ?
C4 C5 H5A 109.5 . . ?
C4 C5 H5B 109.5 . . ?
H5A C5 H5B 109.5 . . ?
C4 C5 H5C 109.5 . . ?
H5A C5 H5C 109.5 . . ?
H5B C5 H5C 109.5 . . ?
C8 C6 C4 120.6(2) . . ?
C8 C6 C7 118.5(3) . . ?
C4 C6 C7 120.8(3) . . ?
C6 C7 H7A 109.5 . . ?
C6 C7 H7B 109.5 . . ?
H7A C7 H7B 109.5 . . ?
C6 C7 H7C 109.5 . . ?
H7A C7 H7C 109.5 . . ?
H7B C7 H7C 109.5 . . ?
C6 C8 C9 117.9(3) . . ?
C6 C8 H8 121.1 . . ?
C9 C8 H8 121.1 . . ?
C2 C9 N2 106.3(2) . . ?
C2 C9 C8 122.2(2) . . ?
N2 C9 C8 131.4(2) . . ?
N2 C10 C17 110.3(2) . . ?
N2 C10 C11 111.3(2) . . ?
C17 C10 C11 115.1(2) . . ?
N2 C10 H10 106.5 . . ?
C17 C10 H10 106.5 . . ?
C11 C10 H10 106.5 . . ?
C16 C11 C12 118.6(3) . . ?
C16 C11 C10 119.3(3) . . ?
C12 C11 C10 122.1(2) . . ?
C13 C12 C11 121.4(3) . . ?
C13 C12 H12 119.3 . . ?
C11 C12 H12 119.3 . . ?
C14 C13 C12 120.5(4) . . ?
C14 C13 H13 119.7 . . ?
C12 C13 H13 119.7 . . ?
C13 C14 C15 119.9(4) . . ?
C13 C14 H14 120.0 . . ?
C15 C14 H14 120.0 . . ?
C14 C15 C16 120.3(4) . . ?
C14 C15 H15 119.9 . . ?
C16 C15 H15 119.9 . . ?
C11 C16 C15 119.3(4) . . ?
C11 C16 H16 120.4 . . ?
C15 C16 H16 120.4 . . ?
C18 C17 C22 117.9(3) . . ?
C18 C17 C10 123.7(2) . . ?
C22 C17 C10 118.4(2) . . ?
C17 C18 C19 120.7(3) . . ?
C17 C18 H18 119.6 . . ?
C19 C18 H18 119.6 . . ?
C20 C19 C18 120.5(3) . . ?
C20 C19 H19 119.8 . . ?
C18 C19 H19 119.8 . . ?
C19 C20 C21 119.5(3) . . ?
C19 C20 H20 120.2 . . ?
C21 C20 H20 120.2 . . ?
C22 C21 C20 120.0(3) . . ?
C22 C21 H21 120.0 . . ?
C20 C21 H21 120.0 . . ?
C21 C22 C17 121.3(3) . . ?
C21 C22 H22 119.3 . . ?
C17 C22 H22 119.3 . . ?
C24 C23 H23A 109.5 . . ?
C24 C23 H23B 109.5 . . ?
H23A C23 H23B 109.5 . . ?
C24 C23 H23C 109.5 . . ?
H23A C23 H23C 109.5 . . ?
H23B C23 H23C 109.5 . . ?
C29 C24 C25 119.0(3) . . ?
C29 C24 C23 121.1(3) . . ?
C25 C24 C23 119.9(3) . . ?
C29 C24 Ru1 69.95(15) . . ?
C25 C24 Ru1 70.29(15) . . ?
C23 C24 Ru1 131.2(2) . . ?
C26 C25 C24 119.8(3) . . ?
C26 C25 Ru1 69.58(14) . . ?
C24 C25 Ru1 72.37(14) . . ?
C26 C25 H25 120.1 . . ?
C24 C25 H25 120.1 . . ?
Ru1 C25 H25 130.5 . . ?
C25 C26 C27 122.5(3) . . ?
C25 C26 Ru1 72.72(15) . . ?
C27 C26 Ru1 71.92(15) . . ?
C25 C26 H26 118.8 . . ?
C27 C26 H26 118.8 . . ?
Ru1 C26 H26 129.2 . . ?
C26 C27 C28 116.5(3) . . ?
C26 C27 C30 120.7(3) . . ?
C28 C27 C30 122.8(3) . . ?
C26 C27 Ru1 70.01(15) . . ?
C28 C27 Ru1 69.58(15) . . ?
C30 C27 Ru1 129.4(2) . . ?
C29 C28 C27 122.0(3) . . ?
C29 C28 Ru1 72.47(16) . . ?
C27 C28 Ru1 72.25(15) . . ?
C29 C28 H28 119.0 . . ?
C27 C28 H28 119.0 . . ?
Ru1 C28 H28 128.7 . . ?
C24 C29 C28 120.2(3) . . ?
C24 C29 Ru1 72.88(16) . . ?
C28 C29 Ru1 69.41(15) . . ?
C24 C29 H29 119.9 . . ?
C28 C29 H29 119.9 . . ?
Ru1 C29 H29 130.4 . . ?
C31 C30 C27 114.0(3) . . ?
C31 C30 C32 110.1(3) . . ?
C27 C30 C32 109.3(3) . . ?
C31 C30 H30 107.7 . . ?
C27 C30 H30 107.7 . . ?
C32 C30 H30 107.7 . . ?
C30 C31 H31A 109.5 . . ?
C30 C31 H31B 109.5 . . ?
H31A C31 H31B 109.5 . . ?
C30 C31 H31C 109.5 . . ?
H31A C31 H31C 109.5 . . ?
H31B C31 H31C 109.5 . . ?
C30 C32 H32A 109.5 . . ?
C30 C32 H32B 109.5 . . ?
H32A C32 H32B 109.5 . . ?
C30 C32 H32C 109.5 . . ?
H32A C32 H32C 109.5 . . ?
H32B C32 H32C 109.5 . . ?

loop_
_geom_bond_atom_site_label_1
_geom_bond_atom_site_label_2
_geom_bond_distance
_geom_bond_site_symmetry_2
_geom_bond_publ_flag
Ru1 N1 2.141(2) . ?
Ru1 C28 2.152(3) . ?
Ru1 C26 2.162(3) . ?
Ru1 C27 2.187(3) . ?
Ru1 C29 2.192(3) . ?
Ru1 C25 2.203(2) . ?
Ru1 C24 2.230(3) . ?
Ru1 Cl2 2.4203(7) . ?
Ru1 Cl1 2.4287(7) . ?
N1 C1 1.311(3) . ?
N1 C2 1.405(3) . ?
N2 C1 1.361(3) . ?
N2 C9 1.393(3) . ?
N2 C10 1.468(3) . ?
C1 H1 0.9300 . ?
C2 C9 1.385(4) . ?
C2 C3 1.394(4) . ?
C3 C4 1.396(4) . ?
C3 H3 0.9300 . ?
C4 C6 1.417(4) . ?
C4 C5 1.511(4) . ?
C5 H5A 0.9600 . ?
C5 H5B 0.9600 . ?
C5 H5C 0.9600 . ?
C6 C8 1.387(4) . ?
C6 C7 1.527(4) . ?
C7 H7A 0.9600 . ?
C7 H7B 0.9600 . ?
C7 H7C 0.9600 . ?
C8 C9 1.400(3) . ?
C8 H8 0.9300 . ?
C10 C17 1.527(4) . ?
C10 C11 1.528(4) . ?
C10 H10 0.9800 . ?
C11 C16 1.385(4) . ?
C11 C12 1.392(4) . ?
C12 C13 1.382(4) . ?
C12 H12 0.9300 . ?
C13 C14 1.353(5) . ?
C13 H13 0.9300 . ?
C14 C15 1.384(6) . ?
C14 H14 0.9300 . ?
C15 C16 1.420(5) . ?
C15 H15 0.9300 . ?
C16 H16 0.9300 . ?
C17 C18 1.378(4) . ?
C17 C22 1.392(4) . ?
C18 C19 1.390(4) . ?
C18 H18 0.9300 . ?
C19 C20 1.369(5) . ?
C19 H19 0.9300 . ?
C20 C21 1.378(5) . ?
C20 H20 0.9300 . ?
C21 C22 1.375(4) . ?
C21 H21 0.9300 . ?
C22 H22 0.9300 . ?
C23 C24 1.509(4) . ?
C23 H23A 0.9600 . ?
C23 H23B 0.9600 . ?
C23 H23C 0.9600 . ?
C24 C29 1.410(4) . ?
C24 C25 1.419(4) . ?
C25 C26 1.411(4) . ?
C25 H25 0.9300 . ?
C26 C27 1.418(4) . ?
C26 H26 0.9300 . ?
C27 C28 1.419(4) . ?
C27 C30 1.521(4) . ?
C28 C29 1.419(4) . ?
C28 H28 0.9300 . ?
C29 H29 0.9300 . ?
C30 C31 1.516(5) . ?
C30 C32 1.531(5) . ?
C30 H30 0.9800 . ?
C31 H31A 0.9600 . ?
C31 H31B 0.9600 . ?
C31 H31C 0.9600 . ?
C32 H32A 0.9600 . ?
C32 H32B 0.9600 . ?
C32 H32C 0.9600 . ?

loop_
_geom_torsion_atom_site_label_1
_geom_torsion_atom_site_label_2
_geom_torsion_atom_site_label_3
_geom_torsion_atom_site_label_4
_geom_torsion
_geom_torsion_site_symmetry_1
_geom_torsion_site_symmetry_2
_geom_torsion_site_symmetry_3
_geom_torsion_site_symmetry_4
_geom_torsion_publ_flag
C2 N1 C1 N2 -0.6(3) . . . . ?
Ru1 N1 C1 N2 -177.91(16) . . . . ?
C9 N2 C1 N1 -0.1(3) . . . . ?
C10 N2 C1 N1 -173.0(2) . . . . ?
C1 N1 C2 C9 1.1(3) . . . . ?
Ru1 N1 C2 C9 178.38(16) . . . . ?
C1 N1 C2 C3 -178.8(3) . . . . ?
Ru1 N1 C2 C3 -1.6(4) . . . . ?
C9 C2 C3 C4 -1.3(4) . . . . ?
N1 C2 C3 C4 178.6(2) . . . . ?
C2 C3 C4 C6 -0.6(4) . . . . ?
C2 C3 C4 C5 179.3(2) . . . . ?
C3 C4 C6 C8 2.5(4) . . . . ?
C5 C4 C6 C8 -177.5(2) . . . . ?
C3 C4 C6 C7 -176.7(3) . . . . ?
C5 C4 C6 C7 3.3(4) . . . . ?
C4 C6 C8 C9 -2.3(4) . . . . ?
C7 C6 C8 C9 177.0(2) . . . . ?
C3 C2 C9 N2 178.8(2) . . . . ?
N1 C2 C9 N2 -1.2(3) . . . . ?
C3 C2 C9 C8 1.6(4) . . . . ?
N1 C2 C9 C8 -178.4(2) . . . . ?
C1 N2 C9 C2 0.8(3) . . . . ?
C10 N2 C9 C2 174.0(2) . . . . ?
C1 N2 C9 C8 177.7(3) . . . . ?
C10 N2 C9 C8 -9.1(4) . . . . ?
C6 C8 C9 C2 0.3(4) . . . . ?
C6 C8 C9 N2 -176.2(2) . . . . ?
C1 N2 C10 C17 -37.3(3) . . . . ?
C9 N2 C10 C17 151.1(2) . . . . ?
C1 N2 C10 C11 91.9(3) . . . . ?
C9 N2 C10 C11 -79.8(3) . . . . ?
N2 C10 C11 C16 146.4(3) . . . . ?
C17 C10 C11 C16 -87.1(3) . . . . ?
N2 C10 C11 C12 -33.0(4) . . . . ?
C17 C10 C11 C12 93.5(3) . . . . ?
C16 C11 C12 C13 1.6(5) . . . . ?
C10 C11 C12 C13 -179.0(3) . . . . ?
C11 C12 C13 C14 -0.4(5) . . . . ?
C12 C13 C14 C15 -1.4(6) . . . . ?
C13 C14 C15 C16 1.9(6) . . . . ?
C12 C11 C16 C15 -1.0(5) . . . . ?
C10 C11 C16 C15 179.6(3) . . . . ?
C14 C15 C16 C11 -0.7(6) . . . . ?
N2 C10 C17 C18 121.9(3) . . . . ?
C11 C10 C17 C18 -5.2(4) . . . . ?
N2 C10 C17 C22 -59.7(3) . . . . ?
C11 C10 C17 C22 173.2(3) . . . . ?
C22 C17 C18 C19 -0.8(5) . . . . ?
C10 C17 C18 C19 177.7(3) . . . . ?
C17 C18 C19 C20 0.5(5) . . . . ?
C18 C19 C20 C21 0.3(5) . . . . ?
C19 C20 C21 C22 -0.8(5) . . . . ?
C20 C21 C22 C17 0.6(5) . . . . ?
C18 C17 C22 C21 0.2(5) . . . . ?
C10 C17 C22 C21 -178.3(3) . . . . ?
C29 C24 C25 C26 0.8(4) . . . . ?
C23 C24 C25 C26 179.8(3) . . . . ?
Ru1 C24 C25 C26 52.8(2) . . . . ?
C29 C24 C25 Ru1 -52.0(2) . . . . ?
C23 C24 C25 Ru1 127.0(3) . . . . ?
C24 C25 C26 C27 0.2(4) . . . . ?
Ru1 C25 C26 C27 54.3(2) . . . . ?
C24 C25 C26 Ru1 -54.1(2) . . . . ?
C25 C26 C27 C28 -1.3(4) . . . . ?
Ru1 C26 C27 C28 53.4(2) . . . . ?
C25 C26 C27 C30 -179.4(3) . . . . ?
Ru1 C26 C27 C30 -124.7(3) . . . . ?
C25 C26 C27 Ru1 -54.7(2) . . . . ?
C26 C27 C28 C29 1.5(4) . . . . ?
C30 C27 C28 C29 179.5(3) . . . . ?
Ru1 C27 C28 C29 55.1(2) . . . . ?
C26 C27 C28 Ru1 -53.6(2) . . . . ?
C30 C27 C28 Ru1 124.5(3) . . . . ?
C25 C24 C29 C28 -0.6(4) . . . . ?
C23 C24 C29 C28 -179.6(3) . . . . ?
Ru1 C24 C29 C28 -52.8(2) . . . . ?
C25 C24 C29 Ru1 52.2(2) . . . . ?
C23 C24 C29 Ru1 -126.8(3) . . . . ?
C27 C28 C29 C24 -0.6(4) . . . . ?
Ru1 C28 C29 C24 54.4(2) . . . . ?
C27 C28 C29 Ru1 -55.0(2) . . . . ?
C26 C27 C30 C31 142.4(3) . . . . ?
C28 C27 C30 C31 -35.6(4) . . . . ?
Ru1 C27 C30 C31 53.9(4) . . . . ?
C26 C27 C30 C32 -93.9(4) . . . . ?
C28 C27 C30 C32 88.1(4) . . . . ?
Ru1 C27 C30 C32 177.6(3) . . . . ?
